data_2007385
loop_
_publ_author_name
'Simon, K\'alm\'an'
'Harmat, Veronika'
'Hermecz, Istv\'an'

_publ_section_title
;
 Isostructural Metabolites of Two Anti-Parkinson Drugs
;
_journal_issue 6
_journal_name_full 'Acta Crystallographica Section C'
_journal_page_first 811
_journal_page_last 813
_journal_paper_doi 10.1107/S0108270197019896
_journal_volume 54
_journal_year 1998
_chemical_formula_iupac 'C12 H15 F N 1+ , Cl 1-'
_chemical_formula_sum 'C12 H15 Cl F N'
_chemical_formula_weight 227.70
_chemical_melting_point 100
_chemical_name_common p-fluoro-dezmethyl-selegiline
_chemical_name_systematic
;
 ?
;
_space_group_IT_number 4
_symmetry_cell_setting monoclinic
_symmetry_space_group_name_Hall 'P 2yb'
_symmetry_space_group_name_H-M 'P 1 21 1'
_audit_creation_method SHELXL
_cell_angle_alpha 90.00
_cell_angle_beta 107.480(9)
_cell_angle_gamma 90.00
_cell_formula_units_Z 2
_cell_length_a 7.481(2)
_cell_length_b 7.447(2)
_cell_length_c 11.8743(9)
_cell_measurement_reflns_used 25
_cell_measurement_temperature 296(2)
_cell_measurement_theta_max 82.06
_cell_measurement_theta_min 55.33
_cell_volume 631.0(2)
_computing_cell_refinement 'MSC/AFC Diffractometer Control Software'
_computing_data_collection
;
MSC/AFC Diffractometer Control Software
(Molecular Structure Corporation, 1988)
;
_computing_data_reduction 'TEXSAN PROCESS (Molecular Structure Corporation, 1992)'
_computing_publication_material 'TEXSAN FINISH'
_computing_structure_refinement 'SHELXL93 (Sheldrick, 1993)'
_computing_structure_solution 'SHELXS86 (Sheldrick, 1990)'
_diffrn_ambient_temperature 296(2)
_diffrn_measurement_device 'Rigaku AFC-6S'
_diffrn_measurement_method \w/2\q
_diffrn_radiation_monochromator graphite
_diffrn_radiation_source 'fine-focus sealed tube'
_diffrn_radiation_type CuK\a
_diffrn_radiation_wavelength 1.54178
_diffrn_reflns_av_R_equivalents 0.030
_diffrn_reflns_av_sigmaI/netI 0.030
_diffrn_reflns_limit_h_max 9
_diffrn_reflns_limit_h_min -8
_diffrn_reflns_limit_k_max 9
_diffrn_reflns_limit_k_min -8
_diffrn_reflns_limit_l_max 14
_diffrn_reflns_limit_l_min -14
_diffrn_reflns_number 1415
_diffrn_reflns_theta_max 75.18
_diffrn_reflns_theta_min 3.90
_diffrn_standards_decay_% -4.07
_diffrn_standards_interval_count 150
_diffrn_standards_number 3
_exptl_absorpt_coefficient_mu 2.535
_exptl_absorpt_correction_type none
_exptl_crystal_colour transparent
_exptl_crystal_density_diffrn 1.198
_exptl_crystal_density_method 'not measured'
_exptl_crystal_description plate
_exptl_crystal_F_000 240
_exptl_crystal_size_max 0.50
_exptl_crystal_size_mid 0.20
_exptl_crystal_size_min 0.15
_refine_diff_density_max 0.398
_refine_diff_density_min -0.363
_refine_ls_abs_structure_details 'Flack (1983)'
_refine_ls_abs_structure_Flack 0.08(5)
_refine_ls_extinction_coef 0.027(4)
_refine_ls_extinction_method SHELXL93
_refine_ls_goodness_of_fit_all 1.108
_refine_ls_goodness_of_fit_obs 1.141
_refine_ls_hydrogen_treatment refU
_refine_ls_matrix_type full
_refine_ls_number_parameters 142
_refine_ls_number_reflns 1332
_refine_ls_number_restraints 0
_refine_ls_restrained_S_all 1.108
_refine_ls_restrained_S_obs 1.141
_refine_ls_R_factor_all 0.078
_refine_ls_R_factor_obs .060
_refine_ls_shift/esd_max 0.002
_refine_ls_shift/esd_mean 0.000
_refine_ls_structure_factor_coef Fsqd
_refine_ls_weighting_details 'w = 1/[\s^2^(Fo^2^)+(0.0831P)^2^+0.5865P] where P = (Fo^2^+2Fc^2^)/3'
_refine_ls_weighting_scheme calc
_refine_ls_wR_factor_all 0.184
_refine_ls_wR_factor_obs .166
_reflns_number_observed 1050
_reflns_number_total 1332
_reflns_observed_criterion I>2\s(I)
_cod_data_source_file sx1040.cif
_cod_data_source_block 2
_cod_depositor_comments
;
The following automatic conversions were performed:

'_refine_ls_weighting_scheme' value 'calc w =
1/[\s^2^(Fo^2^)+(0.0831P)^2^+0.5865P] where P = (Fo^2^+2Fc^2^)/3' was
changed to 'calc'. New tag '_refine_ls_weighting_details' was
created. The value of the new tag was set to 'w =
1/[\s^2^(Fo^2^)+(0.0831P)^2^+0.5865P] where P = (Fo^2^+2Fc^2^)/3'.

Automatic conversion script
Id: cif_fix_values 3143 2015-03-26 13:38:13Z robertas 
;
_cod_original_sg_symbol_H-M 'P 21'
_cod_database_code 2007385

loop_
_symmetry_equiv_pos_as_xyz
'x, y, z'
'-x, y+1/2, -z'

loop_
_atom_site_aniso_label
_atom_site_aniso_U_11
_atom_site_aniso_U_22
_atom_site_aniso_U_33
_atom_site_aniso_U_12
_atom_site_aniso_U_13
_atom_site_aniso_U_23
Cl1 .0749(9) .0590(8) .0414(7) .0001(10) .0045(5) -.0012(9)
F1 .117(4) .144(6) .105(4) -.018(4) .046(4) .004(4)
N1 .065(3) .051(3) .040(2) .001(3) .002(2) .006(2)
C1 .077(5) .126(9) .069(4) -.004(7) .021(4) .009(7)
C2 .069(4) .078(5) .067(4) -.003(6) .002(3) .016(6)
C3 .069(3) .063(4) .061(3) -.008(5) .012(3) -.015(5)
C4 .063(4) .061(4) .038(3) -.003(3) .003(3) .008(3)
C5 .072(4) .079(5) .044(3) .009(4) .005(3) -.001(3)
C6 .062(3) .056(4) .041(3) .000(3) .001(3) .001(3)
C7 .074(4) .064(4) .050(3) -.001(4) .000(3) -.004(3)
C8 .087(5) .077(5) .052(4) .003(4) .015(4) .000(4)
C9 .087(6) .077(6) .065(4) -.010(5) .025(4) .015(4)
C10 .091(5) .092(7) .056(4) -.029(5) .002(4) .009(4)
C11 .102(6) .074(5) .041(3) -.022(5) .002(4) -.003(3)
C12 .071(5) .069(5) .070(5) .014(4) .012(4) .005(4)

loop_
_atom_site_label
_atom_site_fract_x
_atom_site_fract_y
_atom_site_fract_z
_atom_site_U_iso_or_equiv
_atom_site_thermal_displace_type
_atom_site_calc_flag
_atom_site_refinement_flags
_atom_site_occupancy
_atom_site_disorder_group
_atom_site_type_symbol
Cl1 .6851(2) -.0436 .12994(11) .0613(5) Uani d . 1 . Cl
F1 -.0094(10) .1622(12) .5507(6) .119(2) Uani d . 1 . F
N1 .5744(7) .3610(8) .1199(4) .0547(13) Uani d . 1 . N
H1A .6059(7) .2448(8) .1172(4) .050(12) Uiso calc R 1 . H
H1B .5131(7) .3950(8) .0456(4) .050(12) Uiso calc R 1 . H
C1 .9402(11) .440(2) .0091(7) .091(3) Uani d . 1 . C
H1 1.0065(11) .432(2) -.0455(7) .08(2) Uiso calc R 1 . H
C2 .8577(9) .4508(18) .0771(6) .075(2) Uani d . 1 . C
C3 .7509(9) .4681(15) .1609(5) .066(2) Uani d . 1 . C
H3A .7208(9) .5934(15) .1683(5) .083(12) Uiso calc R 1 . H
H3B .8256(9) .4257(15) .2379(5) .083(12) Uiso calc R 1 . H
C4 .4400(10) .3746(11) .1927(6) .057(2) Uani d . 1 . C
H4 .3282(10) .3051(11) .1516(6) .051(18) Uiso calc R 1 . H
C5 .5245(10) .2879(13) .3121(5) .068(2) Uani d . 1 . C
H5A .6229(10) .3646(13) .3602(5) .083(12) Uiso calc R 1 . H
H5B .5806(10) .1741(13) .3018(5) .083(12) Uiso calc R 1 . H
C6 .3787(9) .2565(10) .3755(5) .056(2) Uani d . 1 . C
C7 .4000(10) .3295(11) .4853(6) .067(2) Uani d . 1 . C
H7 .5040(10) .4009(11) .5202(6) .086(13) Uiso calc R 1 . H
C8 .2701(11) .2987(13) .5445(6) .074(2) Uani d . 1 . C
H8 .2862(11) .3480(13) .6189(6) .086(13) Uiso calc R 1 . H
C9 .1180(12) .1951(13) .4923(7) .076(2) Uani d . 1 . C
C10 .0912(12) .1172(14) .3841(7) .084(3) Uani d . 1 . C
H10 -.0125(12) .0450(14) .3502(7) .086(13) Uiso calc R 1 . H
C11 .2236(12) .1497(13) .3273(6) .077(2) Uani d . 1 . C
H11 .2080(12) .0977(13) .2538(6) .086(13) Uiso calc R 1 . H
C12 .3776(12) .5674(13) .1986(8) .072(2) Uani d . 1 . C
H12A .3254(12) .6134(13) .1200(8) .077(14) Uiso calc R 1 . H
H12B .4834(12) .6392(13) .2402(8) .077(14) Uiso calc R 1 . H
H12C .2846(12) .5716(13) .2393(8) .077(14) Uiso calc R 1 . H

loop_
_atom_type_symbol
_atom_type_description
_atom_type_scat_dispersion_real
_atom_type_scat_dispersion_imag
_atom_type_scat_source
Cl Cl 0.3639 0.7018 'International Tables Vol C Tables 4.2.6.8 and 6.1.1.4'
F F 0.0727 0.0534 'International Tables Vol C Tables 4.2.6.8 and 6.1.1.4'
N N 0.0311 0.0180 'International Tables Vol C Tables 4.2.6.8 and 6.1.1.4'
C C 0.0181 0.0091 'International Tables Vol C Tables 4.2.6.8 and 6.1.1.4'
H H 0.0000 0.0000 'International Tables Vol C Tables 4.2.6.8 and 6.1.1.4'

loop_
_geom_angle_atom_site_label_1
_geom_angle_atom_site_label_2
_geom_angle_atom_site_label_3
_geom_angle
_geom_angle_publ_flag
C3 N1 C4 116.8(5) y
C1 C2 C3 178.5(12) y
C2 C3 N1 110.0(6) ?
C5 C4 N1 110.2(6) ?
C5 C4 C12 114.1(7) ?
N1 C4 C12 110.9(6) ?
C4 C5 C6 111.7(6) ?
C7 C6 C11 117.6(7) ?
C7 C6 C5 120.8(6) ?
C11 C6 C5 121.6(6) ?
C6 C7 C8 121.2(7) ?
C9 C8 C7 118.9(7) ?
F1 C9 C8 119.3(8) ?
F1 C9 C10 118.4(8) ?
C8 C9 C10 122.3(8) ?
C9 C10 C11 117.4(7) ?
C10 C11 C6 122.5(7) ?

loop_
_geom_bond_atom_site_label_1
_geom_bond_atom_site_label_2
_geom_bond_site_symmetry_2
_geom_bond_distance
_geom_bond_publ_flag
F1 C9 . 1.359(9) y
N1 C3 . 1.493(9) y
N1 C4 . 1.514(9) y
C1 C2 . 1.157(10) y
C2 C3 . 1.457(9) y
C4 C5 . 1.513(9) ?
C4 C12 . 1.518(11) ?
C5 C6 . 1.518(10) ?
C6 C7 . 1.377(9) ?
C6 C11 . 1.382(10) ?
C7 C8 . 1.379(11) ?
C8 C9 . 1.360(12) ?
C9 C10 . 1.369(12) ?
C10 C11 . 1.376(11) ?

loop_
_geom_hbond_atom_site_label_D
_geom_hbond_atom_site_label_H
_geom_hbond_atom_site_label_A
_geom_hbond_site_symmetry_D
_geom_hbond_site_symmetry_H
_geom_hbond_distance_HA
_geom_hbond_distance_DA
_geom_hbond_angle_DHA
_geom_hbond_publ_flag
N1 H1A Cl1 . . 3.117(6) 2.221(6) 174.11(13) yes
N1 H1B Cl1 2_645 2_645 3.101(5) 2.212(5) 169.06(15) yes

loop_
_geom_torsion_atom_site_label_1
_geom_torsion_atom_site_label_2
_geom_torsion_atom_site_label_3
_geom_torsion_atom_site_label_4
_geom_torsion
_geom_torsion_publ_flag
C1 C2 C3 N1 9.E1(5) ?
C4 N1 C3 C2 -175.8(7) y
C3 N1 C4 C5 -68.0(8) y
C3 N1 C4 C12 59.2(8) ?
N1 C4 C5 C6 -165.7(6) y
C12 C4 C5 C6 68.9(8) y
C4 C5 C6 C7 -122.3(7) y
C4 C5 C6 C11 59.8(10) ?
C11 C6 C7 C8 -0.7(11) ?
C5 C6 C7 C8 -178.7(7) ?
C6 C7 C8 C9 -0.4(12) ?
C7 C8 C9 F1 179.2(9) ?
C7 C8 C9 C10 1.4(13) ?
F1 C9 C10 C11 -178.9(9) ?
C8 C9 C10 C11 -1.1(14) ?
C9 C10 C11 C6 -0.1(14) ?
C7 C6 C11 C10 1.0(12) ?
C5 C6 C11 C10 179.0(8) ?

loop_
_cod_related_entry_id
_cod_related_entry_database
_cod_related_entry_code
1 ChemSpider 21185918
